data_7026561
loop_
_publ_author_name
'Shen, Miao'
'Huang, Wei'
'Zhang, Wenjuan'
'Hao, Xiang'
'Sun, Wen-Hua'
'Redshaw, Carl'

_publ_section_title
;
 Synthesis and characterisation of alkylaluminium benzimidazolates and
 their use in the ring-opening polymerisation of \e-caprolactone.
;
_journal_issue 41
_journal_name_full 'Dalton transactions (Cambridge, England : 2003)'
_journal_page_first 9912
_journal_page_last 9922
_journal_paper_doi 10.1039/c0dt00514b
_journal_volume 39
_journal_year 2010
_chemical_formula_moiety C15H16AlN3
_chemical_formula_sum 'C15 H16 Al N3'
_chemical_formula_weight 265.29
_chemical_name_systematic
;
?
;
_space_group_IT_number 61
_symmetry_cell_setting orthorhombic
_symmetry_space_group_name_Hall '-P 2ac 2ab'
_symmetry_space_group_name_H-M 'P b c a'
_atom_sites_solution_hydrogens geom
_atom_sites_solution_primary direct
_atom_sites_solution_secondary difmap
_audit_creation_method SHELXL-97
_cell_angle_alpha 90.00
_cell_angle_beta 90.00
_cell_angle_gamma 90.00
_cell_formula_units_Z 8
_cell_length_a 12.530(3)
_cell_length_b 13.566(3)
_cell_length_c 16.714(3)
_cell_measurement_temperature 446(2)
_cell_measurement_theta_max 27.45
_cell_measurement_theta_min 2.53
_cell_volume 2841.1(11)
_computing_cell_refinement 'Siemens SMART & SAINT'
_computing_data_collection 'Siemens SMART'
_computing_data_reduction 'Siemens XPREP'
_computing_molecular_graphics 'Bruker SHELXTL'
_computing_publication_material 'Bruker SHELXTL'
_computing_structure_refinement 'Siemens SHELXTL'
_computing_structure_solution 'Siemens SHELXTL'
_diffrn_ambient_temperature 446(2)
_diffrn_measured_fraction_theta_full 0.999
_diffrn_measured_fraction_theta_max 0.999
_diffrn_measurement_device_type 'Bruker P4'
_diffrn_measurement_method '\w scans'
_diffrn_radiation_monochromator graphite
_diffrn_radiation_source 'fine-focus sealed tube'
_diffrn_radiation_type MoK\a
_diffrn_radiation_wavelength 0.71073
_diffrn_reflns_av_R_equivalents 0.0691
_diffrn_reflns_av_sigmaI/netI 0.0411
_diffrn_reflns_limit_h_max 16
_diffrn_reflns_limit_h_min -15
_diffrn_reflns_limit_k_max 17
_diffrn_reflns_limit_k_min -17
_diffrn_reflns_limit_l_max 21
_diffrn_reflns_limit_l_min -16
_diffrn_reflns_number 21861
_diffrn_reflns_theta_full 27.45
_diffrn_reflns_theta_max 27.45
_diffrn_reflns_theta_min 2.53
_diffrn_standards_decay_% none
_diffrn_standards_interval_count none
_diffrn_standards_interval_time none
_diffrn_standards_number none
_exptl_absorpt_coefficient_mu 0.132
_exptl_absorpt_correction_T_max 0.9804
_exptl_absorpt_correction_T_min 0.9740
_exptl_absorpt_correction_type empirical
_exptl_absorpt_process_details 'SADABS (Sheldrick, 1996)'
_exptl_crystal_colour yellow
_exptl_crystal_density_diffrn 1.240
_exptl_crystal_density_method 'not measured'
_exptl_crystal_description block
_exptl_crystal_F_000 1120
_exptl_crystal_size_max 0.20
_exptl_crystal_size_mid 0.19
_exptl_crystal_size_min 0.15
_refine_diff_density_max 0.312
_refine_diff_density_min -0.351
_refine_diff_density_rms 0.060
_refine_ls_extinction_method none
_refine_ls_goodness_of_fit_ref 1.283
_refine_ls_hydrogen_treatment constr
_refine_ls_matrix_type full
_refine_ls_number_parameters 172
_refine_ls_number_reflns 3240
_refine_ls_number_restraints 0
_refine_ls_restrained_S_all 1.283
_refine_ls_R_factor_gt 0.0890
_refine_ls_shift/su_max 0.000
_refine_ls_shift/su_mean 0.000
_refine_ls_structure_factor_coef Fsqd
_refine_ls_weighting_details 'calc w=1/[\s^2^(Fo^2^)+(0.0510P)^2^+3.8930P] where P=(Fo^2^+2Fc^2^)/3'
_refine_ls_weighting_scheme calc
_refine_ls_wR_factor_gt 0.1877
_refine_ls_wR_factor_ref 0.1909
_reflns_number_gt 3075
_reflns_number_total 3240
_reflns_threshold_expression >2sigma(I)
_cod_data_source_file c0dt00514b.txt
_cod_data_source_block 1
_cod_depositor_comments
;
The following automatic conversions were performed:

'_symmetry_cell_setting' value 'Orthorhombic' changed to
'orthorhombic' according to
/home/saulius/struct/CIF-dictionaries/cif_core.dic dictionary named
'cif_core.dic' version 2.4.2 from 2011-04-26.

Automatic conversion script
Id: cif_fix_values 1891 2012-01-12 08:04:46Z andrius 
;
_cod_original_cell_volume 2841.1(10)
_cod_original_sg_symbol_H-M Pbca
_cod_database_code 7026561
_refine_ls_r_factor_ref 0.0951

loop_
_symmetry_equiv_pos_as_xyz
'x, y, z'
'-x+1/2, -y, z+1/2'
'-x, y+1/2, -z+1/2'
'x+1/2, -y+1/2, -z'
'-x, -y, -z'
'x-1/2, y, -z-1/2'
'x, -y-1/2, z-1/2'
'-x-1/2, y-1/2, z'

loop_
_atom_site_label
_atom_site_type_symbol
_atom_site_fract_x
_atom_site_fract_y
_atom_site_fract_z
_atom_site_U_iso_or_equiv
_atom_site_adp_type
_atom_site_occupancy
_atom_site_symmetry_multiplicity
_atom_site_calc_flag
_atom_site_refinement_flags
Al1 Al 0.68316(8) 0.18269(7) 0.58606(5) 0.0296(3) Uani 1 1 d .
N1 N 0.77975(19) 0.12921(17) 0.67122(14) 0.0265(5) Uani 1 1 d .
N2 N 0.59841(19) 0.22411(18) 0.67392(14) 0.0281(6) Uani 1 1 d .
N3 N 0.5902(2) 0.23564(18) 0.81102(15) 0.0296(6) Uani 1 1 d .
C5 C 0.7401(2) 0.1442(2) 0.74645(17) 0.0255(6) Uani 1 1 d .
C6 C 0.6411(2) 0.2017(2) 0.74710(17) 0.0261(6) Uani 1 1 d .
C12 C 0.5047(2) 0.2863(2) 0.77686(18) 0.0298(6) Uani 1 1 d .
C7 C 0.5092(2) 0.2796(2) 0.69249(18) 0.0283(6) Uani 1 1 d .
C4 C 0.7900(2) 0.1076(2) 0.81367(18) 0.0301(7) Uani 1 1 d .
H4A H 0.7615 0.1185 0.8643 0.036 Uiso 1 1 calc R
C8 C 0.4313(3) 0.3222(2) 0.6437(2) 0.0347(7) Uani 1 1 d .
H8A H 0.4348 0.3174 0.5883 0.042 Uiso 1 1 calc R
C3 C 0.8833(2) 0.0542(2) 0.80429(18) 0.0317(7) Uani 1 1 d .
H3B H 0.9183 0.0284 0.8487 0.038 Uiso 1 1 calc R
C1 C 0.8720(2) 0.0781(2) 0.66224(18) 0.0289(6) Uani 1 1 d .
C2 C 0.9242(2) 0.0398(2) 0.72824(18) 0.0314(7) Uani 1 1 d .
H2A H 0.9869 0.0041 0.7215 0.038 Uiso 1 1 calc R
C10 C 0.3445(3) 0.3795(2) 0.7646(2) 0.0401(8) Uani 1 1 d .
H10A H 0.2880 0.4134 0.7880 0.048 Uiso 1 1 calc R
C11 C 0.4216(3) 0.3383(2) 0.8134(2) 0.0349(7) Uani 1 1 d .
H11A H 0.4184 0.3450 0.8688 0.042 Uiso 1 1 calc R
C13 C 0.9169(3) 0.0683(3) 0.57979(19) 0.0425(8) Uani 1 1 d .
H13A H 0.8698 0.0995 0.5422 0.064 Uiso 1 1 calc R
H13B H 0.9240 -0.0002 0.5666 0.064 Uiso 1 1 calc R
H13C H 0.9857 0.0994 0.5776 0.064 Uiso 1 1 calc R
C32 C 0.7357(3) 0.2953(3) 0.5248(2) 0.0431(8) Uani 1 1 d .
H32A H 0.6831 0.3143 0.4859 0.065 Uiso 1 1 calc R
H32B H 0.8006 0.2775 0.4980 0.065 Uiso 1 1 calc R
H32C H 0.7491 0.3495 0.5603 0.065 Uiso 1 1 calc R
C9 C 0.3488(3) 0.3715(2) 0.6810(2) 0.0398(8) Uani 1 1 d .
H9A H 0.2952 0.4000 0.6502 0.048 Uiso 1 1 calc R
C31 C 0.6255(3) 0.0723(3) 0.5254(2) 0.0478(9) Uani 1 1 d .
H31A H 0.5790 0.0966 0.4843 0.072 Uiso 1 1 calc R
H31B H 0.5861 0.0298 0.5606 0.072 Uiso 1 1 calc R
H31C H 0.6830 0.0360 0.5014 0.072 Uiso 1 1 calc R

loop_
_atom_site_aniso_label
_atom_site_aniso_U_11
_atom_site_aniso_U_22
_atom_site_aniso_U_33
_atom_site_aniso_U_23
_atom_site_aniso_U_13
_atom_site_aniso_U_12
Al1 0.0335(5) 0.0319(5) 0.0232(4) -0.0008(4) -0.0013(4) -0.0005(4)
N1 0.0281(13) 0.0262(12) 0.0253(12) -0.0006(9) 0.0005(10) -0.0002(10)
N2 0.0286(13) 0.0299(13) 0.0259(12) 0.0016(10) -0.0028(10) 0.0014(10)
N3 0.0299(13) 0.0302(13) 0.0285(13) 0.0001(10) 0.0016(10) 0.0018(11)
C5 0.0258(14) 0.0257(13) 0.0251(13) -0.0023(11) 0.0006(11) -0.0035(11)
C6 0.0259(14) 0.0289(14) 0.0235(13) -0.0001(11) -0.0004(11) -0.0019(12)
C12 0.0280(15) 0.0274(14) 0.0340(16) -0.0007(12) 0.0013(13) -0.0020(12)
C7 0.0268(14) 0.0262(14) 0.0319(15) 0.0011(12) -0.0016(12) -0.0036(12)
C4 0.0322(16) 0.0327(15) 0.0254(14) -0.0007(12) 0.0002(12) -0.0013(13)
C8 0.0334(17) 0.0322(16) 0.0385(17) 0.0026(13) -0.0072(14) -0.0019(13)
C3 0.0309(15) 0.0323(15) 0.0321(16) 0.0026(13) -0.0056(13) 0.0013(13)
C1 0.0308(15) 0.0264(14) 0.0296(15) 0.0008(12) 0.0033(12) -0.0017(12)
C2 0.0289(15) 0.0291(15) 0.0362(16) -0.0010(12) 0.0010(13) 0.0034(13)
C10 0.0292(16) 0.0318(16) 0.059(2) -0.0007(15) 0.0075(15) 0.0010(13)
C11 0.0325(17) 0.0331(16) 0.0392(17) -0.0004(13) 0.0054(14) -0.0006(13)
C13 0.045(2) 0.049(2) 0.0335(17) -0.0027(15) 0.0103(15) 0.0098(16)
C32 0.046(2) 0.051(2) 0.0323(17) 0.0126(15) -0.0022(15) -0.0039(16)
C9 0.0315(17) 0.0326(16) 0.055(2) 0.0027(15) -0.0053(15) 0.0036(14)
C31 0.052(2) 0.048(2) 0.044(2) -0.0135(17) -0.0048(17) -0.0029(18)

loop_
_atom_type_symbol
_atom_type_description
_atom_type_scat_dispersion_real
_atom_type_scat_dispersion_imag
_atom_type_scat_source
C C 0.0033 0.0016 'International Tables Vol C Tables 4.2.6.8 and 6.1.1.4'
H H 0.0000 0.0000 'International Tables Vol C Tables 4.2.6.8 and 6.1.1.4'
N N 0.0061 0.0033 'International Tables Vol C Tables 4.2.6.8 and 6.1.1.4'
Al Al 0.0645 0.0514 'International Tables Vol C Tables 4.2.6.8 and 6.1.1.4'

loop_
_geom_angle_atom_site_label_1
_geom_angle_atom_site_label_2
_geom_angle_atom_site_label_3
_geom_angle
N2 Al1 C31 115.02(15)
N2 Al1 C32 111.27(14)
C31 Al1 C32 116.97(17)
N2 Al1 N1 84.00(11)
C31 Al1 N1 108.37(14)
C32 Al1 N1 116.87(13)
C1 N1 C5 119.2(2)
C1 N1 Al1 128.4(2)
C5 N1 Al1 112.34(19)
C6 N2 C7 103.7(2)
C6 N2 Al1 114.02(19)
C7 N2 Al1 141.9(2)
C6 N3 C12 102.2(2)
N1 C5 C4 122.1(3)
N1 C5 C6 113.2(2)
C4 C5 C6 124.7(3)
N3 C6 N2 117.0(3)
N3 C6 C5 126.7(3)
N2 C6 C5 116.2(2)
N3 C12 C11 129.9(3)
N3 C12 C7 110.2(3)
C11 C12 C7 119.9(3)
N2 C7 C8 131.2(3)
N2 C7 C12 106.9(3)
C8 C7 C12 121.8(3)
C5 C4 C3 118.6(3)
C5 C4 H4A 120.7
C3 C4 H4A 120.7
C9 C8 C7 117.4(3)
C9 C8 H8A 121.3
C7 C8 H8A 121.3
C2 C3 C4 119.4(3)
C2 C3 H3B 120.3
C4 C3 H3B 120.3
N1 C1 C2 120.4(3)
N1 C1 C13 117.9(3)
C2 C1 C13 121.6(3)
C1 C2 C3 120.3(3)
C1 C2 H2A 119.8
C3 C2 H2A 119.8
C11 C10 C9 122.0(3)
C11 C10 H10A 119.0
C9 C10 H10A 119.0
C10 C11 C12 117.8(3)
C10 C11 H11A 121.1
C12 C11 H11A 121.1
C1 C13 H13A 109.5
C1 C13 H13B 109.5
H13A C13 H13B 109.5
C1 C13 H13C 109.5
H13A C13 H13C 109.5
H13B C13 H13C 109.5
Al1 C32 H32A 109.5
Al1 C32 H32B 109.5
H32A C32 H32B 109.5
Al1 C32 H32C 109.5
H32A C32 H32C 109.5
H32B C32 H32C 109.5
C8 C9 C10 121.0(3)
C8 C9 H9A 119.5
C10 C9 H9A 119.5
Al1 C31 H31A 109.5
Al1 C31 H31B 109.5
H31A C31 H31B 109.5
Al1 C31 H31C 109.5
H31A C31 H31C 109.5
H31B C31 H31C 109.5

loop_
_geom_bond_atom_site_label_1
_geom_bond_atom_site_label_2
_geom_bond_distance
Al1 N2 1.897(3)
Al1 C31 1.948(3)
Al1 C32 1.953(3)
Al1 N1 2.004(3)
N1 C1 1.357(4)
N1 C5 1.367(4)
N2 C6 1.369(4)
N2 C7 1.383(4)
N3 C6 1.327(4)
N3 C12 1.395(4)
C5 C4 1.378(4)
C5 C6 1.466(4)
C12 C11 1.398(4)
C12 C7 1.414(4)
C7 C8 1.397(4)
C4 C3 1.385(4)
C4 H4A 0.9300
C8 C9 1.381(5)
C8 H8A 0.9300
C3 C2 1.384(4)
C3 H3B 0.9300
C1 C2 1.383(4)
C1 C13 1.494(4)
C2 H2A 0.9300
C10 C11 1.383(5)
C10 C9 1.402(5)
C10 H10A 0.9300
C11 H11A 0.9300
C13 H13A 0.9600
C13 H13B 0.9600
C13 H13C 0.9600
C32 H32A 0.9600
C32 H32B 0.9600
C32 H32C 0.9600
C9 H9A 0.9300
C31 H31A 0.9600
C31 H31B 0.9600
C31 H31C 0.9600

loop_
_geom_torsion_atom_site_label_1
_geom_torsion_atom_site_label_2
_geom_torsion_atom_site_label_3
_geom_torsion_atom_site_label_4
_geom_torsion
N2 Al1 N1 C1 178.0(3)
C31 Al1 N1 C1 63.6(3)
C32 Al1 N1 C1 -71.1(3)
N2 Al1 N1 C5 1.7(2)
C31 Al1 N1 C5 -112.7(2)
C32 Al1 N1 C5 112.6(2)
C31 Al1 N2 C6 108.8(2)
C32 Al1 N2 C6 -115.2(2)
N1 Al1 N2 C6 1.3(2)
C31 Al1 N2 C7 -80.0(4)
C32 Al1 N2 C7 56.0(4)
N1 Al1 N2 C7 172.5(3)
C1 N1 C5 C4 -1.1(4)
Al1 N1 C5 C4 175.6(2)
C1 N1 C5 C6 179.1(2)
Al1 N1 C5 C6 -4.2(3)
C12 N3 C6 N2 -0.2(3)
C12 N3 C6 C5 178.3(3)
C7 N2 C6 N3 0.2(3)
Al1 N2 C6 N3 174.7(2)
C7 N2 C6 C5 -178.4(2)
Al1 N2 C6 C5 -4.0(3)
N1 C5 C6 N3 -173.1(3)
C4 C5 C6 N3 7.2(5)
N1 C5 C6 N2 5.5(4)
C4 C5 C6 N2 -174.3(3)
C6 N3 C12 C11 179.7(3)
C6 N3 C12 C7 0.1(3)
C6 N2 C7 C8 -178.3(3)
Al1 N2 C7 C8 9.9(6)
C6 N2 C7 C12 -0.1(3)
Al1 N2 C7 C12 -171.9(3)
N3 C12 C7 N2 0.0(3)
C11 C12 C7 N2 -179.7(3)
N3 C12 C7 C8 178.4(3)
C11 C12 C7 C8 -1.3(5)
N1 C5 C4 C3 0.2(4)
C6 C5 C4 C3 179.9(3)
N2 C7 C8 C9 178.0(3)
C12 C7 C8 C9 0.0(4)
C5 C4 C3 C2 0.4(4)
C5 N1 C1 C2 1.4(4)
Al1 N1 C1 C2 -174.7(2)
C5 N1 C1 C13 -176.3(3)
Al1 N1 C1 C13 7.6(4)
N1 C1 C2 C3 -0.8(4)
C13 C1 C2 C3 176.8(3)
C4 C3 C2 C1 -0.1(5)
C9 C10 C11 C12 -1.0(5)
N3 C12 C11 C10 -177.9(3)
C7 C12 C11 C10 1.7(4)
C7 C8 C9 C10 0.7(5)
C11 C10 C9 C8 -0.2(5)
